data_7120740
loop_
_publ_author_name
'Eichhorn, Antonius'
'Kuehn, Laura'
'Marder, Todd B.'
'Radius, Udo'

_publ_section_title
;
 Facile Insertion of a Cyclic Alkyl(Amino) Carbene Carbon into the B-B
 Bond of Diboron(4) Reagents
;
_journal_name_full 'Chem. Commun.'
_journal_paper_doi 10.1039/C7CC06302D
_journal_year 2017
_chemical_formula_moiety 'C24 H39 B2 N O4'
_chemical_formula_sum 'C24 H39 B2 N O4'
_chemical_formula_weight 427.18
_space_group_crystal_system triclinic
_space_group_IT_number 2
_space_group_name_Hall '-P 1'
_space_group_name_H-M_alt 'P -1'
_symmetry_space_group_name_Hall '-P 1'
_symmetry_space_group_name_H-M 'P -1'
_atom_sites_solution_hydrogens geom
_audit_creation_method SHELXL-2014/6
_audit_update_record
;
2017-08-08 deposited with the CCDC.
2017-10-03 downloaded from the CCDC.
;
_cell_angle_alpha 113.046(2)
_cell_angle_beta 95.252(2)
_cell_angle_gamma 95.926(2)
_cell_formula_units_Z 4
_cell_length_a 9.5144(9)
_cell_length_b 15.1352(14)
_cell_length_c 18.5970(17)
_cell_measurement_reflns_used 7064
_cell_measurement_temperature 100(2)
_cell_measurement_theta_max 25.965
_cell_measurement_theta_min 2.175
_cell_volume 2425.5(4)
_computing_cell_refinement 'Saint-NT v. 7.23'
_computing_data_collection 'APEX2 ver. 2014.1 (Bruker AXS)'
_computing_data_reduction 'Saint-NT v. 7.23'
_computing_molecular_graphics 'XP ver. 5.1 (Bruker AXS, 1998)'
_computing_publication_material 'SHELXL-2014 (Sheldrick, 2014)'
_computing_structure_refinement 'SHELXL-2014/6 (Sheldrick, 2014)'
_computing_structure_solution 'SHELXL-2014/6 (Sheldrick, 2014)'
_diffrn_ambient_temperature 100(2)
_diffrn_measured_fraction_theta_full 0.997
_diffrn_measured_fraction_theta_max 0.994
_diffrn_measurement_device_type 'Bruker X8-APEX II'
_diffrn_measurement_method '\f and \w scans'
_diffrn_radiation_monochromator helios
_diffrn_radiation_source 'rotating anode'
_diffrn_radiation_type MoK\a
_diffrn_radiation_wavelength 0.71073
_diffrn_reflns_av_R_equivalents 0.0253
_diffrn_reflns_av_unetI/netI 0.0432
_diffrn_reflns_Laue_measured_fraction_full 0.997
_diffrn_reflns_Laue_measured_fraction_max 0.994
_diffrn_reflns_limit_h_max 11
_diffrn_reflns_limit_h_min -10
_diffrn_reflns_limit_k_max 18
_diffrn_reflns_limit_k_min -18
_diffrn_reflns_limit_l_max 22
_diffrn_reflns_limit_l_min -17
_diffrn_reflns_number 21765
_diffrn_reflns_point_group_measured_fraction_full 0.997
_diffrn_reflns_point_group_measured_fraction_max 0.994
_diffrn_reflns_theta_full 26.000
_diffrn_reflns_theta_max 26.039
_diffrn_reflns_theta_min 1.202
_exptl_absorpt_coefficient_mu 0.076
_exptl_absorpt_correction_T_max 0.7453
_exptl_absorpt_correction_T_min 0.6778
_exptl_absorpt_correction_type analytical
_exptl_absorpt_process_details 'Sadabs 2014/3 (Bruker 2014)'
_exptl_crystal_colour colorless
_exptl_crystal_density_diffrn 1.170
_exptl_crystal_description block
_exptl_crystal_F_000 928
_exptl_crystal_size_max 0.230
_exptl_crystal_size_mid 0.080
_exptl_crystal_size_min 0.040
_refine_diff_density_max 0.291
_refine_diff_density_min -0.265
_refine_diff_density_rms 0.043
_refine_ls_extinction_method none
_refine_ls_goodness_of_fit_ref 1.011
_refine_ls_hydrogen_treatment constr
_refine_ls_matrix_type full
_refine_ls_number_parameters 575
_refine_ls_number_reflns 9509
_refine_ls_number_restraints 0
_refine_ls_restrained_S_all 1.011
_refine_ls_R_factor_all 0.0685
_refine_ls_R_factor_gt 0.0428
_refine_ls_shift/su_max 0.001
_refine_ls_shift/su_mean 0.000
_refine_ls_structure_factor_coef Fsqd
_refine_ls_weighting_details 'w=1/[\s^2^(Fo^2^)+(0.0451P)^2^+0.8594P] where P=(Fo^2^+2Fc^2^)/3'
_refine_ls_weighting_scheme calc
_refine_ls_wR_factor_gt 0.0945
_refine_ls_wR_factor_ref 0.1066
_reflns_Friedel_coverage 0.000
_reflns_number_gt 7022
_reflns_number_total 9509
_reflns_threshold_expression 'I > 2\s(I)'
_cod_data_source_file c7cc06302d2.cif
_cod_data_source_block compound_4
_cod_database_code 7120740
_shelx_space_group_comment
;
The symmetry employed for this shelxl refinement is uniquely defined
by the following loop, which should always be used as a source of
symmetry information in preference to the above space-group names.
They are only intended as comments.
;
_shelx_estimated_absorpt_t_min 0.983
_shelx_estimated_absorpt_t_max 0.997
_shelxl_version_number 2014/6

loop_
_space_group_symop_operation_xyz
'x, y, z'
'-x, -y, -z'

loop_
_atom_site_label
_atom_site_type_symbol
_atom_site_fract_x
_atom_site_fract_y
_atom_site_fract_z
_atom_site_U_iso_or_equiv
_atom_site_adp_type
_atom_site_occupancy
_atom_site_site_symmetry_order
_atom_site_calc_flag
_atom_site_refinement_flags_posn
_atom_site_refinement_flags_adp
O1 O 0.76829(13) 0.19369(8) 0.66227(7) 0.0276(3) Uani 1 1 d . .
N1 N 0.74867(14) 0.26314(9) 0.48661(7) 0.0174(3) Uani 1 1 d . .
B1 B 0.7130(2) 0.19492(13) 0.59237(10) 0.0190(4) Uani 1 1 d . .
C1 C 0.74359(17) 0.28706(11) 0.57261(9) 0.0169(3) Uani 1 1 d . .
B2 B 0.6296(2) 0.35475(13) 0.61360(10) 0.0173(4) Uani 1 1 d . .
O2 O 0.62218(16) 0.11327(9) 0.54553(7) 0.0385(4) Uani 1 1 d . .
N2 N 0.69499(13) 0.78896(9) 1.00930(7) 0.0149(3) Uani 1 1 d . .
C2 C 0.89561(17) 0.34854(12) 0.60987(9) 0.0220(4) Uani 1 1 d . .
O3 O 0.61475(13) 0.44354(8) 0.61266(6) 0.0237(3) Uani 1 1 d . .
B3 B 0.5206(2) 0.72607(13) 0.87318(10) 0.0166(4) Uani 1 1 d . .
C3 C 0.90890(18) 0.40840(12) 0.55963(10) 0.0261(4) Uani 1 1 d . .
H01N H 1.0107 0.4266 0.5571 0.031 Uiso 1 1 calc R U
H01O H 0.8669 0.4687 0.5836 0.031 Uiso 1 1 calc R U
O4 O 0.53876(12) 0.32891(8) 0.65726(6) 0.0215(3) Uani 1 1 d . .
B4 B 0.65912(19) 0.61234(13) 0.90889(10) 0.0165(4) Uani 1 1 d . .
C4 C 0.82871(18) 0.34580(12) 0.47569(9) 0.0220(4) Uani 1 1 d . .
O5 O 0.43189(12) 0.64156(8) 0.82573(6) 0.0206(3) Uani 1 1 d . .
C5 C 1.01309(18) 0.28480(14) 0.60023(10) 0.0311(4) Uani 1 1 d . .
H025 H 1.0063 0.2404 0.5446 0.047 Uiso 1 1 calc R U
H026 H 1.0016 0.2471 0.6324 0.047 Uiso 1 1 calc R U
H027 H 1.1066 0.3260 0.6176 0.047 Uiso 1 1 calc R U
C27 C 0.79524(18) 0.87555(11) 0.93995(9) 0.0202(4) Uani 1 1 d . .
H00A H 0.7263 0.9009 0.9126 0.024 Uiso 1 1 calc R U
H00B H 0.8917 0.9113 0.9458 0.024 Uiso 1 1 calc R U
C26 C 0.79250(17) 0.76611(11) 0.89173(9) 0.0182(3) Uani 1 1 d . .
C25 C 0.66559(16) 0.72286(11) 0.92303(9) 0.0154(3) Uani 1 1 d . .
C6 C 0.90812(19) 0.41428(13) 0.69807(10) 0.0274(4) Uani 1 1 d . .
H01S H 1.0043 0.4517 0.7168 0.041 Uiso 1 1 calc R U
H01T H 0.8904 0.3742 0.7278 0.041 Uiso 1 1 calc R U
H01U H 0.8376 0.4589 0.7060 0.041 Uiso 1 1 calc R U
O6 O 0.47495(12) 0.80631(8) 0.86723(6) 0.0213(3) Uani 1 1 d . .
C7 C 0.73232(19) 0.40408(12) 0.44712(10) 0.0257(4) Uani 1 1 d . .
H01H H 0.7913 0.4573 0.4414 0.039 Uiso 1 1 calc R U
H01I H 0.6677 0.4308 0.4857 0.039 Uiso 1 1 calc R U
H01J H 0.6763 0.3614 0.3960 0.039 Uiso 1 1 calc R U
O7 O 0.71849(12) 0.54593(8) 0.85099(6) 0.0218(3) Uani 1 1 d . .
C9 C 0.65772(17) 0.18780(11) 0.41981(9) 0.0167(3) Uani 1 1 d . .
C8 C 0.9328(2) 0.31116(13) 0.41567(10) 0.0305(4) Uani 1 1 d . .
H022 H 0.8795 0.2662 0.3645 0.046 Uiso 1 1 calc R U
H023 H 1.0016 0.2780 0.4342 0.046 Uiso 1 1 calc R U
H024 H 0.9839 0.3672 0.4101 0.046 Uiso 1 1 calc R U
O8 O 0.58412(12) 0.57287(7) 0.95098(6) 0.0193(3) Uani 1 1 d . .
C24 C 0.45117(19) 0.40429(12) 0.68736(10) 0.0249(4) Uani 1 1 d . .
H00X H 0.4653 0.4329 0.7458 0.030 Uiso 1 1 calc R U
H00Y H 0.3488 0.3781 0.6678 0.030 Uiso 1 1 calc R U
C23 C 0.5009(2) 0.47960(13) 0.65645(11) 0.0320(4) Uani 1 1 d . .
H014 H 0.4218 0.4871 0.6218 0.038 Uiso 1 1 calc R U
H015 H 0.5356 0.5433 0.7007 0.038 Uiso 1 1 calc R U
C22 C 0.6042(3) 0.05415(15) 0.59030(12) 0.0583(8) Uani 1 1 d . .
H029 H 0.6162 -0.0137 0.5584 0.070 Uiso 1 1 calc R U
H02A H 0.5082 0.0544 0.6069 0.070 Uiso 1 1 calc R U
C29 C 0.93488(17) 0.73486(12) 0.90954(10) 0.0234(4) Uani 1 1 d . .
H01K H 0.9312 0.6653 0.8776 0.035 Uiso 1 1 calc R U
H01L H 0.9525 0.7474 0.9657 0.035 Uiso 1 1 calc R U
H01M H 1.0121 0.7718 0.8968 0.035 Uiso 1 1 calc R U
C13 C 0.43805(18) 0.12446(11) 0.32686(9) 0.0212(4) Uani 1 1 d . .
H13 H 0.3419 0.1295 0.3121 0.025 Uiso 1 1 calc R U
C10 C 0.71625(19) 0.10613(12) 0.37126(10) 0.0240(4) Uani 1 1 d . .
C11 C 0.6362(2) 0.03912(12) 0.30093(10) 0.0263(4) Uani 1 1 d . .
H11 H 0.6771 -0.0144 0.2682 0.032 Uiso 1 1 calc R U
C12 C 0.49888(19) 0.04872(12) 0.27778(9) 0.0243(4) Uani 1 1 d . .
H12 H 0.4469 0.0038 0.2287 0.029 Uiso 1 1 calc R U
C15 C 0.8612(2) 0.08330(14) 0.39321(11) 0.0382(5) Uani 1 1 d . .
H028 H 0.9106 0.1402 0.4414 0.046 Uiso 1 1 calc R U
C28 C 0.75496(17) 0.88983(11) 1.02187(9) 0.0172(3) Uani 1 1 d . .
C17 C 0.8444(3) -0.00557(15) 0.41394(13) 0.0571(7) Uani 1 1 d . .
H02E H 0.7973 -0.0627 0.3674 0.086 Uiso 1 1 calc R U
H02F H 0.7863 0.0064 0.4568 0.086 Uiso 1 1 calc R U
H02G H 0.9387 -0.0172 0.4309 0.086 Uiso 1 1 calc R U
C30 C 0.76617(19) 0.73990(12) 0.80270(9) 0.0239(4) Uani 1 1 d . .
H01C H 0.7581 0.6694 0.7739 0.036 Uiso 1 1 calc R U
H01D H 0.8461 0.7721 0.7878 0.036 Uiso 1 1 calc R U
H01E H 0.6775 0.7615 0.7895 0.036 Uiso 1 1 calc R U
C31 C 0.64854(18) 0.96162(11) 1.04579(10) 0.0217(4) Uani 1 1 d . .
H00F H 0.6925 1.0252 1.0499 0.033 Uiso 1 1 calc R U
H00G H 0.6216 0.9677 1.0970 0.033 Uiso 1 1 calc R U
H00I H 0.5632 0.9380 1.0059 0.033 Uiso 1 1 calc R U
C32 C 0.88536(18) 0.92968(12) 1.08633(10) 0.0225(4) Uani 1 1 d . .
H00S H 0.9598 0.8886 1.0703 0.034 Uiso 1 1 calc R U
H00U H 0.8577 0.9297 1.1358 0.034 Uiso 1 1 calc R U
H00W H 0.9220 0.9962 1.0941 0.034 Uiso 1 1 calc R U
C33 C 0.63954(16) 0.77303(10) 1.07349(8) 0.0140(3) Uani 1 1 d . .
C34 C 0.49760(16) 0.78270(10) 1.08854(9) 0.0152(3) Uani 1 1 d . .
C35 C 0.45712(17) 0.77897(10) 1.15771(9) 0.0171(3) Uani 1 1 d . .
H35 H 0.3615 0.7852 1.1673 0.020 Uiso 1 1 calc R U
C36 C 0.55162(17) 0.76653(11) 1.21265(9) 0.0177(3) Uani 1 1 d . .
H36 H 0.5238 0.7684 1.2609 0.021 Uiso 1 1 calc R U
C37 C 0.68752(17) 0.75126(11) 1.19569(9) 0.0182(3) Uani 1 1 d . .
H37 H 0.7523 0.7403 1.2323 0.022 Uiso 1 1 calc R U
C38 C 0.73261(17) 0.75147(10) 1.12658(9) 0.0161(3) Uani 1 1 d . .
C39 C 0.38135(16) 0.79008(11) 1.03035(9) 0.0171(3) Uani 1 1 d . .
H39 H 0.4285 0.8018 0.9883 0.020 Uiso 1 1 calc R U
C40 C 0.29608(18) 0.87328(12) 1.06703(10) 0.0215(4) Uani 1 1 d . .
H00L H 0.2250 0.8747 1.0260 0.032 Uiso 1 1 calc R U
H00M H 0.3611 0.9351 1.0904 0.032 Uiso 1 1 calc R U
H00O H 0.2476 0.8633 1.1081 0.032 Uiso 1 1 calc R U
C41 C 0.28013(17) 0.69292(11) 0.99051(9) 0.0212(4) Uani 1 1 d . .
H00P H 0.2085 0.6967 0.9508 0.032 Uiso 1 1 calc R U
H00Q H 0.2322 0.6794 1.0304 0.032 Uiso 1 1 calc R U
H00R H 0.3351 0.6407 0.9649 0.032 Uiso 1 1 calc R U
C42 C 0.87705(17) 0.72068(12) 1.10915(9) 0.0214(4) Uani 1 1 d . .
H42 H 0.8991 0.7310 1.0612 0.026 Uiso 1 1 calc R U
C43 C 0.8708(2) 0.61152(13) 1.09028(11) 0.0303(4) Uani 1 1 d . .
H016 H 0.7900 0.5745 1.0489 0.045 Uiso 1 1 calc R U
H017 H 0.8585 0.6004 1.1380 0.045 Uiso 1 1 calc R U
H018 H 0.9598 0.5902 1.0719 0.045 Uiso 1 1 calc R U
C44 C 0.99989(18) 0.77771(13) 1.17615(10) 0.0273(4) Uani 1 1 d . .
H01P H 1.0897 0.7555 1.1601 0.041 Uiso 1 1 calc R U
H01Q H 0.9822 0.7670 1.2234 0.041 Uiso 1 1 calc R U
H01R H 1.0063 0.8471 1.1878 0.041 Uiso 1 1 calc R U
C45 C 0.31156(18) 0.66623(12) 0.78817(10) 0.0245(4) Uani 1 1 d . .
H01F H 0.2230 0.6529 0.8087 0.029 Uiso 1 1 calc R U
H01G H 0.2978 0.6285 0.7303 0.029 Uiso 1 1 calc R U
C46 C 0.3492(2) 0.77428(13) 0.80870(11) 0.0296(4) Uani 1 1 d . .
H01X H 0.3692 0.7856 0.7614 0.036 Uiso 1 1 calc R U
H01Y H 0.2700 0.8092 0.8303 0.036 Uiso 1 1 calc R U
C47 C 0.69524(19) 0.45530(11) 0.86080(10) 0.0220(4) Uani 1 1 d . .
H00C H 0.7831 0.4444 0.8870 0.026 Uiso 1 1 calc R U
H00E H 0.6648 0.3997 0.8092 0.026 Uiso 1 1 calc R U
C48 C 0.57753(19) 0.46842(11) 0.91241(10) 0.0227(4) Uani 1 1 d . .
H01A H 0.4832 0.4374 0.8800 0.027 Uiso 1 1 calc R U
H01B H 0.5952 0.4402 0.9516 0.027 Uiso 1 1 calc R U
C19 C 0.32971(19) 0.22428(14) 0.48807(10) 0.0311(4) Uani 1 1 d . .
H01Z H 0.2590 0.1737 0.4472 0.047 Uiso 1 1 calc R U
H010 H 0.2809 0.2744 0.5233 0.047 Uiso 1 1 calc R U
H012 H 0.3834 0.1954 0.5186 0.047 Uiso 1 1 calc R U
C14 C 0.51397(17) 0.19398(11) 0.39763(9) 0.0178(3) Uani 1 1 d . .
C18 C 0.43263(17) 0.27006(12) 0.44912(9) 0.0218(4) Uani 1 1 d . .
H18 H 0.5035 0.3210 0.4921 0.026 Uiso 1 1 calc R U
C16 C 0.9571(2) 0.06627(17) 0.32829(13) 0.0525(6) Uani 1 1 d . .
H02B H 0.9189 0.0049 0.2833 0.079 Uiso 1 1 calc R U
H02C H 1.0541 0.0632 0.3491 0.079 Uiso 1 1 calc R U
H02D H 0.9595 0.1198 0.3111 0.079 Uiso 1 1 calc R U
C20 C 0.3512(2) 0.32030(13) 0.40513(11) 0.0312(4) Uani 1 1 d . .
H019 H 0.4159 0.3443 0.3764 0.047 Uiso 1 1 calc R U
H020 H 0.3137 0.3750 0.4431 0.047 Uiso 1 1 calc R U
H021 H 0.2719 0.2738 0.3676 0.047 Uiso 1 1 calc R U
C21 C 0.7179(2) 0.09984(12) 0.66059(10) 0.0276(4) Uani 1 1 d . .
H01V H 0.6783 0.1065 0.7096 0.033 Uiso 1 1 calc R U
H01W H 0.7963 0.0604 0.6549 0.033 Uiso 1 1 calc R U

loop_
_atom_site_aniso_label
_atom_site_aniso_U_11
_atom_site_aniso_U_22
_atom_site_aniso_U_33
_atom_site_aniso_U_23
_atom_site_aniso_U_13
_atom_site_aniso_U_12
O1 0.0311(7) 0.0229(6) 0.0273(7) 0.0127(5) -0.0084(5) -0.0015(5)
N1 0.0174(7) 0.0162(6) 0.0159(7) 0.0045(5) 0.0030(5) -0.0015(6)
B1 0.0176(10) 0.0178(9) 0.0184(9) 0.0039(7) 0.0006(7) 0.0051(8)
C1 0.0136(8) 0.0185(8) 0.0156(8) 0.0044(6) 0.0009(6) 0.0011(7)
B2 0.0163(9) 0.0180(9) 0.0153(9) 0.0061(7) -0.0011(7) -0.0011(7)
O2 0.0626(10) 0.0240(6) 0.0244(7) 0.0148(5) -0.0147(6) -0.0151(6)
N2 0.0152(7) 0.0147(6) 0.0158(7) 0.0077(5) 0.0023(5) 0.0010(5)
C2 0.0153(9) 0.0232(8) 0.0207(8) 0.0029(7) 0.0023(6) -0.0018(7)
O3 0.0303(7) 0.0198(6) 0.0246(6) 0.0097(5) 0.0125(5) 0.0096(5)
B3 0.0185(10) 0.0196(9) 0.0149(8) 0.0084(7) 0.0075(7) 0.0058(8)
C3 0.0206(9) 0.0253(9) 0.0252(9) 0.0045(7) 0.0068(7) -0.0063(7)
O4 0.0193(6) 0.0239(6) 0.0246(6) 0.0115(5) 0.0081(5) 0.0069(5)
B4 0.0121(9) 0.0220(9) 0.0166(9) 0.0086(7) 0.0005(7) 0.0054(7)
C4 0.0198(9) 0.0216(8) 0.0230(9) 0.0072(7) 0.0079(7) -0.0010(7)
O5 0.0168(6) 0.0231(6) 0.0207(6) 0.0083(5) -0.0019(5) 0.0045(5)
C5 0.0144(9) 0.0424(11) 0.0271(10) 0.0048(8) 0.0007(7) 0.0033(8)
C27 0.0191(9) 0.0215(8) 0.0238(9) 0.0130(7) 0.0045(7) 0.0019(7)
C26 0.0156(8) 0.0224(8) 0.0203(8) 0.0115(6) 0.0056(6) 0.0042(7)
C25 0.0133(8) 0.0189(8) 0.0154(8) 0.0076(6) 0.0032(6) 0.0046(6)
C6 0.0190(9) 0.0303(9) 0.0232(9) 0.0029(7) 0.0014(7) -0.0040(8)
O6 0.0195(6) 0.0228(6) 0.0225(6) 0.0108(5) -0.0024(5) 0.0056(5)
C7 0.0308(10) 0.0203(8) 0.0274(9) 0.0112(7) 0.0098(7) -0.0014(8)
O7 0.0249(7) 0.0181(6) 0.0253(6) 0.0092(5) 0.0110(5) 0.0072(5)
C9 0.0190(9) 0.0153(7) 0.0160(8) 0.0068(6) 0.0024(6) 0.0016(7)
C8 0.0265(10) 0.0364(10) 0.0267(10) 0.0102(8) 0.0107(8) 0.0013(8)
O8 0.0251(6) 0.0140(5) 0.0201(6) 0.0067(4) 0.0079(5) 0.0050(5)
C24 0.0197(9) 0.0312(9) 0.0251(9) 0.0096(7) 0.0086(7) 0.0119(8)
C23 0.0383(12) 0.0320(10) 0.0331(10) 0.0142(8) 0.0193(9) 0.0205(9)
C22 0.100(2) 0.0320(11) 0.0367(12) 0.0248(9) -0.0275(12) -0.0273(12)
C29 0.0173(9) 0.0311(9) 0.0248(9) 0.0135(7) 0.0066(7) 0.0048(7)
C13 0.0193(9) 0.0237(8) 0.0215(8) 0.0118(7) -0.0012(7) 0.0000(7)
C10 0.0276(10) 0.0209(8) 0.0214(9) 0.0065(7) 0.0004(7) 0.0065(7)
C11 0.0344(11) 0.0191(8) 0.0217(9) 0.0040(7) 0.0010(7) 0.0078(8)
C12 0.0314(10) 0.0194(8) 0.0170(8) 0.0048(6) -0.0021(7) -0.0017(7)
C15 0.0358(12) 0.0309(10) 0.0312(10) -0.0052(8) -0.0084(8) 0.0177(9)
C28 0.0164(8) 0.0164(7) 0.0210(8) 0.0100(6) 0.0030(6) 0.0016(7)
C17 0.0731(18) 0.0392(12) 0.0460(13) 0.0039(10) -0.0190(12) 0.0314(12)
C30 0.0222(9) 0.0314(9) 0.0223(9) 0.0143(7) 0.0072(7) 0.0053(8)
C31 0.0233(9) 0.0181(8) 0.0258(9) 0.0108(7) 0.0054(7) 0.0030(7)
C32 0.0179(9) 0.0227(8) 0.0260(9) 0.0105(7) 0.0007(7) -0.0015(7)
C33 0.0144(8) 0.0118(7) 0.0142(7) 0.0038(6) 0.0016(6) 0.0013(6)
C34 0.0149(8) 0.0117(7) 0.0186(8) 0.0060(6) 0.0014(6) 0.0019(6)
C35 0.0155(8) 0.0145(7) 0.0208(8) 0.0064(6) 0.0047(6) 0.0018(6)
C36 0.0212(9) 0.0169(7) 0.0155(8) 0.0072(6) 0.0043(6) 0.0017(7)
C37 0.0192(9) 0.0181(8) 0.0178(8) 0.0089(6) -0.0024(6) 0.0015(7)
C38 0.0157(8) 0.0139(7) 0.0174(8) 0.0054(6) 0.0011(6) 0.0020(6)
C39 0.0138(8) 0.0214(8) 0.0191(8) 0.0104(6) 0.0040(6) 0.0058(7)
C40 0.0186(9) 0.0246(8) 0.0247(9) 0.0127(7) 0.0042(7) 0.0066(7)
C41 0.0160(9) 0.0249(8) 0.0216(8) 0.0090(7) 0.0001(6) 0.0035(7)
C42 0.0158(9) 0.0304(9) 0.0223(9) 0.0141(7) 0.0031(7) 0.0078(7)
C43 0.0264(10) 0.0318(10) 0.0326(10) 0.0115(8) -0.0006(8) 0.0151(8)
C44 0.0166(9) 0.0389(10) 0.0300(10) 0.0183(8) 0.0005(7) 0.0052(8)
C45 0.0186(9) 0.0315(9) 0.0215(9) 0.0091(7) -0.0020(7) 0.0063(8)
C46 0.0244(10) 0.0319(10) 0.0321(10) 0.0143(8) -0.0072(8) 0.0069(8)
C47 0.0249(9) 0.0178(8) 0.0250(9) 0.0089(7) 0.0056(7) 0.0073(7)
C48 0.0313(10) 0.0135(7) 0.0234(9) 0.0060(6) 0.0084(7) 0.0060(7)
C19 0.0196(9) 0.0450(11) 0.0246(9) 0.0110(8) 0.0032(7) -0.0008(8)
C14 0.0202(9) 0.0179(8) 0.0175(8) 0.0095(6) 0.0039(6) 0.0008(7)
C18 0.0169(9) 0.0258(9) 0.0205(8) 0.0072(7) 0.0014(7) 0.0033(7)
C16 0.0355(13) 0.0529(14) 0.0444(13) -0.0097(10) 0.0003(10) 0.0241(11)
C20 0.0308(11) 0.0307(10) 0.0311(10) 0.0101(8) 0.0027(8) 0.0122(8)
C21 0.0371(11) 0.0209(8) 0.0278(9) 0.0130(7) 0.0005(8) 0.0083(8)

loop_
_atom_type_symbol
_atom_type_description
_atom_type_scat_dispersion_real
_atom_type_scat_dispersion_imag
_atom_type_scat_source
C C 0.0033 0.0016 'International Tables Vol C Tables 4.2.6.8 and 6.1.1.4'
H H 0.0000 0.0000 'International Tables Vol C Tables 4.2.6.8 and 6.1.1.4'
B B 0.0013 0.0007 'International Tables Vol C Tables 4.2.6.8 and 6.1.1.4'
N N 0.0061 0.0033 'International Tables Vol C Tables 4.2.6.8 and 6.1.1.4'
O O 0.0106 0.0060 'International Tables Vol C Tables 4.2.6.8 and 6.1.1.4'

loop_
_geom_angle_atom_site_label_1
_geom_angle_atom_site_label_2
_geom_angle_atom_site_label_3
_geom_angle
B1 O1 C21 107.51(12)
C9 N1 C4 119.06(12)
C9 N1 C1 127.51(12)
C4 N1 C1 110.91(11)
O2 B1 O1 113.32(15)
O2 B1 C1 124.16(15)
O1 B1 C1 122.33(14)
N1 C1 C2 100.65(12)
N1 C1 B1 114.00(12)
C2 C1 B1 114.07(14)
N1 C1 B2 117.17(13)
C2 C1 B2 106.65(12)
B1 C1 B2 104.42(13)
O4 B2 O3 112.70(15)
O4 B2 C1 121.18(14)
O3 B2 C1 126.07(14)
B1 O2 C22 107.11(14)
C33 N2 C28 118.78(11)
C33 N2 C25 127.54(11)
C28 N2 C25 111.42(11)
C5 C2 C6 107.37(14)
C5 C2 C3 111.14(14)
C6 C2 C3 111.52(14)
C5 C2 C1 112.28(13)
C6 C2 C1 114.02(13)
C3 C2 C1 100.51(13)
B2 O3 C23 108.15(13)
O6 B3 O5 112.49(15)
O6 B3 C25 127.07(14)
O5 B3 C25 120.28(14)
C2 C3 C4 108.30(13)
C2 C3 H01N 110.0
C4 C3 H01N 110.0
C2 C3 H01O 110.0
C4 C3 H01O 110.0
H01N C3 H01O 108.4
B2 O4 C24 108.48(13)
O8 B4 O7 113.36(14)
O8 B4 C25 122.18(14)
O7 B4 C25 124.32(14)
N1 C4 C7 113.59(13)
N1 C4 C8 111.56(13)
C7 C4 C8 107.00(14)
N1 C4 C3 102.34(12)
C7 C4 C3 110.95(14)
C8 C4 C3 111.46(14)
B3 O5 C45 108.21(12)
C2 C5 H025 109.5
C2 C5 H026 109.5
H025 C5 H026 109.5
C2 C5 H027 109.5
H025 C5 H027 109.5
H026 C5 H027 109.5
C26 C27 C28 108.23(12)
C26 C27 H00A 110.1
C28 C27 H00A 110.1
C26 C27 H00B 110.1
C28 C27 H00B 110.1
H00A C27 H00B 108.4
C29 C26 C30 107.33(13)
C29 C26 C27 110.94(13)
C30 C26 C27 111.55(13)
C29 C26 C25 113.00(13)
C30 C26 C25 113.68(13)
C27 C26 C25 100.32(12)
N2 C25 C26 100.46(11)
N2 C25 B4 111.96(12)
C26 C25 B4 115.94(13)
N2 C25 B3 117.78(13)
C26 C25 B3 106.73(12)
B4 C25 B3 104.38(12)
C2 C6 H01S 109.5
C2 C6 H01T 109.5
H01S C6 H01T 109.5
C2 C6 H01U 109.5
H01S C6 H01U 109.5
H01T C6 H01U 109.5
B3 O6 C46 108.29(13)
C4 C7 H01H 109.5
C4 C7 H01I 109.5
H01H C7 H01I 109.5
C4 C7 H01J 109.5
H01H C7 H01J 109.5
H01I C7 H01J 109.5
B4 O7 C47 106.90(12)
C14 C9 C10 118.02(14)
C14 C9 N1 122.91(14)
C10 C9 N1 118.97(15)
C4 C8 H022 109.5
C4 C8 H023 109.5
H022 C8 H023 109.5
C4 C8 H024 109.5
H022 C8 H024 109.5
H023 C8 H024 109.5
B4 O8 C48 107.11(12)
O4 C24 C23 104.94(13)
O4 C24 H00X 110.8
C23 C24 H00X 110.8
O4 C24 H00Y 110.8
C23 C24 H00Y 110.8
H00X C24 H00Y 108.8
O3 C23 C24 105.68(14)
O3 C23 H014 110.6
C24 C23 H014 110.6
O3 C23 H015 110.6
C24 C23 H015 110.6
H014 C23 H015 108.7
O2 C22 C21 105.16(15)
O2 C22 H029 110.7
C21 C22 H029 110.7
O2 C22 H02A 110.7
C21 C22 H02A 110.7
H029 C22 H02A 108.8
C26 C29 H01K 109.5
C26 C29 H01L 109.5
H01K C29 H01L 109.5
C26 C29 H01M 109.5
H01K C29 H01M 109.5
H01L C29 H01M 109.5
C12 C13 C14 121.70(16)
C12 C13 H13 119.1
C14 C13 H13 119.1
C11 C10 C9 119.85(16)
C11 C10 C15 116.42(15)
C9 C10 C15 123.65(15)
C12 C11 C10 121.52(16)
C12 C11 H11 119.2
C10 C11 H11 119.2
C13 C12 C11 119.02(15)
C13 C12 H12 120.5
C11 C12 H12 120.5
C10 C15 C17 110.40(18)
C10 C15 C16 113.28(17)
C17 C15 C16 109.55(18)
C10 C15 H028 107.8
C17 C15 H028 107.8
C16 C15 H028 107.8
N2 C28 C31 113.62(12)
N2 C28 C32 110.93(12)
C31 C28 C32 107.35(13)
N2 C28 C27 102.20(11)
C31 C28 C27 110.80(13)
C32 C28 C27 111.99(13)
C15 C17 H02E 109.5
C15 C17 H02F 109.5
H02E C17 H02F 109.5
C15 C17 H02G 109.5
H02E C17 H02G 109.5
H02F C17 H02G 109.5
C26 C30 H01C 109.5
C26 C30 H01D 109.5
H01C C30 H01D 109.5
C26 C30 H01E 109.5
H01C C30 H01E 109.5
H01D C30 H01E 109.5
C28 C31 H00F 109.5
C28 C31 H00G 109.5
H00F C31 H00G 109.5
C28 C31 H00I 109.5
H00F C31 H00I 109.5
H00G C31 H00I 109.5
C28 C32 H00S 109.5
C28 C32 H00U 109.5
H00S C32 H00U 109.5
C28 C32 H00W 109.5
H00S C32 H00W 109.5
H00U C32 H00W 109.5
C34 C33 C38 118.14(13)
C34 C33 N2 122.82(14)
C38 C33 N2 118.96(14)
C35 C34 C33 119.45(14)
C35 C34 C39 116.99(14)
C33 C34 C39 123.42(13)
C36 C35 C34 122.10(15)
C36 C35 H35 119.0
C34 C35 H35 119.0
C37 C36 C35 118.36(14)
C37 C36 H36 120.8
C35 C36 H36 120.8
C36 C37 C38 121.98(15)
C36 C37 H37 119.0
C38 C37 H37 119.0
C37 C38 C33 119.56(15)
C37 C38 C42 117.15(14)
C33 C38 C42 123.13(13)
C34 C39 C40 113.96(13)
C34 C39 C41 109.64(12)
C40 C39 C41 110.13(13)
C34 C39 H39 107.6
C40 C39 H39 107.6
C41 C39 H39 107.6
C39 C40 H00L 109.5
C39 C40 H00M 109.5
H00L C40 H00M 109.5
C39 C40 H00O 109.5
H00L C40 H00O 109.5
H00M C40 H00O 109.5
C39 C41 H00P 109.5
C39 C41 H00Q 109.5
H00P C41 H00Q 109.5
C39 C41 H00R 109.5
H00P C41 H00R 109.5
H00Q C41 H00R 109.5
C38 C42 C44 114.07(14)
C38 C42 C43 110.01(13)
C44 C42 C43 108.76(14)
C38 C42 H42 107.9
C44 C42 H42 107.9
C43 C42 H42 107.9
C42 C43 H016 109.5
C42 C43 H017 109.5
H016 C43 H017 109.5
C42 C43 H018 109.5
H016 C43 H018 109.5
H017 C43 H018 109.5
C42 C44 H01P 109.5
C42 C44 H01Q 109.5
H01P C44 H01Q 109.5
C42 C44 H01R 109.5
H01P C44 H01R 109.5
H01Q C44 H01R 109.5
O5 C45 C46 104.98(13)
O5 C45 H01F 110.8
C46 C45 H01F 110.8
O5 C45 H01G 110.8
C46 C45 H01G 110.8
H01F C45 H01G 108.8
O6 C46 C45 105.07(14)
O6 C46 H01X 110.7
C45 C46 H01X 110.7
O6 C46 H01Y 110.7
C45 C46 H01Y 110.7
H01X C46 H01Y 108.8
O7 C47 C48 104.06(12)
O7 C47 H00C 110.9
C48 C47 H00C 110.9
O7 C47 H00E 110.9
C48 C47 H00E 110.9
H00C C47 H00E 109.0
O8 C48 C47 103.98(12)
O8 C48 H01A 111.0
C47 C48 H01A 111.0
O8 C48 H01B 111.0
C47 C48 H01B 111.0
H01A C48 H01B 109.0
C18 C19 H01Z 109.5
C18 C19 H010 109.5
H01Z C19 H010 109.5
C18 C19 H012 109.5
H01Z C19 H012 109.5
H010 C19 H012 109.5
C13 C14 C9 119.66(15)
C13 C14 C18 116.79(15)
C9 C14 C18 123.46(14)
C14 C18 C20 113.86(14)
C14 C18 C19 109.76(14)
C20 C18 C19 109.94(15)
C14 C18 H18 107.7
C20 C18 H18 107.7
C19 C18 H18 107.7
C15 C16 H02B 109.5
C15 C16 H02C 109.5
H02B C16 H02C 109.5
C15 C16 H02D 109.5
H02B C16 H02D 109.5
H02C C16 H02D 109.5
C18 C20 H019 109.5
C18 C20 H020 109.5
H019 C20 H020 109.5
C18 C20 H021 109.5
H019 C20 H021 109.5
H020 C20 H021 109.5
O1 C21 C22 104.89(13)
O1 C21 H01V 110.8
C22 C21 H01V 110.8
O1 C21 H01W 110.8
C22 C21 H01W 110.8
H01V C21 H01W 108.8

loop_
_geom_bond_atom_site_label_1
_geom_bond_atom_site_label_2
_geom_bond_distance
O1 B1 1.365(2)
O1 C21 1.4390(19)
N1 C9 1.4432(19)
N1 C4 1.4889(19)
N1 C1 1.5019(19)
B1 O2 1.353(2)
B1 C1 1.581(2)
C1 C2 1.572(2)
C1 B2 1.605(2)
B2 O4 1.366(2)
B2 O3 1.372(2)
O2 C22 1.449(2)
N2 C33 1.4407(18)
N2 C28 1.4925(18)
N2 C25 1.5022(19)
C2 C5 1.528(3)
C2 C6 1.535(2)
C2 C3 1.540(2)
O3 C23 1.439(2)
B3 O6 1.371(2)
B3 O5 1.373(2)
B3 C25 1.606(2)
C3 C4 1.546(2)
C3 H01N 0.9900
C3 H01O 0.9900
O4 C24 1.446(2)
B4 O8 1.364(2)
B4 O7 1.367(2)
B4 C25 1.582(2)
C4 C7 1.532(2)
C4 C8 1.534(2)
O5 C45 1.444(2)
C5 H025 0.9800
C5 H026 0.9800
C5 H027 0.9800
C27 C26 1.540(2)
C27 C28 1.543(2)
C27 H00A 0.9900
C27 H00B 0.9900
C26 C29 1.530(2)
C26 C30 1.533(2)
C26 C25 1.578(2)
C6 H01S 0.9800
C6 H01T 0.9800
C6 H01U 0.9800
O6 C46 1.442(2)
C7 H01H 0.9800
C7 H01I 0.9800
C7 H01J 0.9800
O7 C47 1.4508(18)
C9 C14 1.415(2)
C9 C10 1.419(2)
C8 H022 0.9800
C8 H023 0.9800
C8 H024 0.9800
O8 C48 1.4495(18)
C24 C23 1.518(2)
C24 H00X 0.9900
C24 H00Y 0.9900
C23 H014 0.9900
C23 H015 0.9900
C22 C21 1.495(3)
C22 H029 0.9900
C22 H02A 0.9900
C29 H01K 0.9800
C29 H01L 0.9800
C29 H01M 0.9800
C13 C12 1.377(2)
C13 C14 1.395(2)
C13 H13 0.9500
C10 C11 1.393(2)
C10 C15 1.515(3)
C11 C12 1.378(3)
C11 H11 0.9500
C12 H12 0.9500
C15 C17 1.535(3)
C15 C16 1.537(3)
C15 H028 1.0000
C28 C31 1.528(2)
C28 C32 1.532(2)
C17 H02E 0.9800
C17 H02F 0.9800
C17 H02G 0.9800
C30 H01C 0.9800
C30 H01D 0.9800
C30 H01E 0.9800
C31 H00F 0.9800
C31 H00G 0.9800
C31 H00I 0.9800
C32 H00S 0.9800
C32 H00U 0.9800
C32 H00W 0.9800
C33 C34 1.415(2)
C33 C38 1.420(2)
C34 C35 1.396(2)
C34 C39 1.519(2)
C35 C36 1.380(2)
C35 H35 0.9500
C36 C37 1.380(2)
C36 H36 0.9500
C37 C38 1.393(2)
C37 H37 0.9500
C38 C42 1.519(2)
C39 C40 1.533(2)
C39 C41 1.537(2)
C39 H39 1.0000
C40 H00L 0.9800
C40 H00M 0.9800
C40 H00O 0.9800
C41 H00P 0.9800
C41 H00Q 0.9800
C41 H00R 0.9800
C42 C44 1.532(2)
C42 C43 1.542(2)
C42 H42 1.0000
C43 H016 0.9800
C43 H017 0.9800
C43 H018 0.9800
C44 H01P 0.9800
C44 H01Q 0.9800
C44 H01R 0.9800
C45 C46 1.521(2)
C45 H01F 0.9900
C45 H01G 0.9900
C46 H01X 0.9900
C46 H01Y 0.9900
C47 C48 1.519(2)
C47 H00C 0.9900
C47 H00E 0.9900
C48 H01A 0.9900
C48 H01B 0.9900
C19 C18 1.532(2)
C19 H01Z 0.9800
C19 H010 0.9800
C19 H012 0.9800
C14 C18 1.516(2)
C18 C20 1.530(2)
C18 H18 1.0000
C16 H02B 0.9800
C16 H02C 0.9800
C16 H02D 0.9800
C20 H019 0.9800
C20 H020 0.9800
C20 H021 0.9800
C21 H01V 0.9900
C21 H01W 0.9900
